data_4104358
loop_
_publ_author_name
'Jian-Rong Li'
'Daren J. Timmons'
'Hong-Cai Zhou'

_publ_contact_author
;
Hong-Cai Zhou
Department of Chemistry, Texas A&M University, 
PO Box 30012, College Station, TX 77842-3012, USA
;
_publ_contact_author_email zhou@mail.chem.tamu.edu
_publ_section_title
;
 Interconversion between Molecular Polyhedra and Metal-Organic Frameworks
;
_journal_name_full 'Journal of the American Chemical Society'
_journal_page_first 6368
_journal_page_last 6369
_journal_paper_doi 10.1021/ja901731z
_journal_volume 131
_journal_year 2009
_chemical_formula_moiety 'C29 H22 Cu N4 O4, 3(C5 H5 N)'
_chemical_formula_sum 'C44 H37 Cu N7 O4'
_chemical_formula_weight 791.35
_chemical_name_common none
_chemical_name_systematic
; 
 ? 
;
_space_group_IT_number 19
_symmetry_cell_setting orthorhombic
_symmetry_space_group_name_Hall 'P 2ac 2ab'
_symmetry_space_group_name_H-M 'P 21 21 21'
_atom_sites_solution_hydrogens geom
_atom_sites_solution_primary direct
_atom_sites_solution_secondary difmap
_audit_creation_method SHELXL-97
_cell_angle_alpha 90.00
_cell_angle_beta 90.00
_cell_angle_gamma 90.00
_cell_formula_units_Z 4
_cell_length_a 8.6896(10)
_cell_length_b 18.229(2)
_cell_length_c 24.344(3)
_cell_measurement_reflns_used 1777
_cell_measurement_temperature 213(2)
_cell_measurement_theta_max 21.871
_cell_measurement_theta_min 4.418
_cell_volume 3856.2(8)
_computing_cell_refinement 'Bruker SMART'
_computing_data_collection 'Bruker SMART'
_computing_data_reduction 'Bruker SAINT'
_computing_molecular_graphics 'Bruker SHELXTL'
_computing_publication_material 'Bruker SHELXTL'
_computing_structure_refinement 'SHELXL-97 (Sheldrick, 1997)'
_computing_structure_solution 'SHELXS-97 (Sheldrick, 1990)'
_diffrn_ambient_temperature 213(2)
_diffrn_measured_fraction_theta_full 0.997
_diffrn_measured_fraction_theta_max 0.997
_diffrn_measurement_device_type 'BRUKE SMART APEX'
_diffrn_measurement_method 'omega scans'
_diffrn_radiation_monochromator graphite
_diffrn_radiation_source 'fine-focus sealed tube'
_diffrn_radiation_type MoK\a
_diffrn_radiation_wavelength 0.71073
_diffrn_reflns_av_R_equivalents 0.0551
_diffrn_reflns_av_sigmaI/netI 0.0671
_diffrn_reflns_limit_h_max 9
_diffrn_reflns_limit_h_min -11
_diffrn_reflns_limit_k_max 24
_diffrn_reflns_limit_k_min -20
_diffrn_reflns_limit_l_max 32
_diffrn_reflns_limit_l_min -32
_diffrn_reflns_number 34820
_diffrn_reflns_theta_full 28.76
_diffrn_reflns_theta_max 28.76
_diffrn_reflns_theta_min 1.40
_exptl_absorpt_coefficient_mu 0.620
_exptl_absorpt_correction_T_max 1.000
_exptl_absorpt_correction_T_min 0.9645
_exptl_absorpt_correction_type multi-scan
_exptl_absorpt_process_details SADABS
_exptl_crystal_colour Blue
_exptl_crystal_density_diffrn 1.363
_exptl_crystal_density_method 'not measured'
_exptl_crystal_description Plate
_exptl_crystal_F_000 1644
_exptl_crystal_size_max 0.24
_exptl_crystal_size_mid 0.20
_exptl_crystal_size_min 0.20
_refine_diff_density_max 0.675
_refine_diff_density_min -0.487
_refine_diff_density_rms 0.075
_refine_ls_abs_structure_details 'Flack H D (1983), Acta Cryst. A39, 876-881'
_refine_ls_abs_structure_Flack 0.697(15)
_refine_ls_extinction_method none
_refine_ls_goodness_of_fit_ref 1.047
_refine_ls_hydrogen_treatment constr
_refine_ls_matrix_type full
_refine_ls_number_parameters 416
_refine_ls_number_reflns 9970
_refine_ls_number_restraints 0
_refine_ls_restrained_S_all 1.047
_refine_ls_R_factor_all 0.0893
_refine_ls_R_factor_gt 0.0597
_refine_ls_shift/su_max 0.001
_refine_ls_shift/su_mean 0.000
_refine_ls_structure_factor_coef Fsqd
_refine_ls_weighting_details 'calc w=1/[\s^2^(Fo^2^)+(0.0949P)^2^+0.7955P] where P=(Fo^2^+2Fc^2^)/3'
_refine_ls_weighting_scheme calc
_refine_ls_wR_factor_gt 0.1541
_refine_ls_wR_factor_ref 0.1700
_reflns_number_gt 7253
_reflns_number_total 9970
_reflns_threshold_expression I>2sigma(I)
_cod_data_source_file ja901731z_si_002_5.cif
_cod_data_source_block 5
_cod_original_cell_volume 3856.1(8)
_cod_database_code 4104358

loop_
_symmetry_equiv_pos_as_xyz
'x, y, z'
'-x+1/2, -y, z+1/2'
'x+1/2, -y+1/2, -z'
'-x, y+1/2, -z+1/2'

loop_
_atom_site_label
_atom_site_type_symbol
_atom_site_fract_x
_atom_site_fract_y
_atom_site_fract_z
_atom_site_U_iso_or_equiv
_atom_site_adp_type
_atom_site_occupancy
_atom_site_symmetry_multiplicity
_atom_site_calc_flag
_atom_site_refinement_flags
Cu1 Cu 0.70797(5) 0.52161(2) 0.388598(15) 0.02944(13) Uani 1 1 d .
O1 O 0.7757(3) 0.46501(14) 0.45315(9) 0.0332(6) Uani 1 1 d .
O2 O 0.8109(3) 0.37377(14) 0.39410(9) 0.0355(6) Uani 1 1 d .
O3 O 0.7913(4) 0.49286(15) 0.76080(10) 0.0414(6) Uani 1 1 d .
O4 O 0.8645(3) 0.41711(15) 0.82796(9) 0.0349(6) Uani 1 1 d .
N1 N 0.5072(4) 0.46323(18) 0.38802(14) 0.0383(7) Uani 1 1 d .
N2 N 0.9322(4) 0.55483(19) 0.37841(12) 0.0364(7) Uani 1 1 d .
N3 N 0.6362(4) 0.6161(2) 0.44923(13) 0.0399(8) Uani 1 1 d .
N4 N 1.0785(4) 0.24010(18) 0.61640(12) 0.0373(7) Uani 1 1 d .
H4 H 1.1347 0.2007 0.6180 0.045 Uiso 1 1 calc R
N5 N 0.9328(6) 0.5308(3) 0.1041(2) 0.0859(15) Uiso 1 1 d .
N6 N 0.7155(10) 0.8645(5) 0.3838(3) 0.133(3) Uiso 1 1 d .
N7 N 1.5035(11) 0.2352(5) 0.8168(3) 0.130(3) Uiso 1 1 d .
C1 C 0.8209(4) 0.4002(2) 0.44105(13) 0.0275(8) Uani 1 1 d .
C2 C 0.8872(4) 0.35589(19) 0.48698(13) 0.0274(7) Uani 1 1 d .
C3 C 0.9677(5) 0.2899(2) 0.47468(13) 0.0325(8) Uani 1 1 d .
H3A H 0.9731 0.2742 0.4379 0.039 Uiso 1 1 calc R
C4 C 1.0383(5) 0.2480(2) 0.51464(14) 0.0359(9) Uani 1 1 d .
H4A H 1.0947 0.2057 0.5057 0.043 Uiso 1 1 calc R
C5 C 1.0219(5) 0.2714(2) 0.56913(14) 0.0324(8) Uani 1 1 d .
C6 C 0.9380(5) 0.3350(2) 0.58332(13) 0.0291(8) Uani 1 1 d .
C7 C 0.8716(4) 0.3775(2) 0.54152(13) 0.0284(8) Uani 1 1 d .
H7A H 0.8168 0.4203 0.5503 0.034 Uiso 1 1 calc R
C8 C 0.8847(5) 0.3912(2) 0.68021(13) 0.0296(8) Uani 1 1 d .
H8A H 0.8260 0.4314 0.6682 0.036 Uiso 1 1 calc R
C9 C 0.9423(4) 0.3411(2) 0.64269(13) 0.0289(8) Uani 1 1 d .
C10 C 1.0316(5) 0.2814(2) 0.66099(14) 0.0331(9) Uani 1 1 d .
C11 C 1.0619(5) 0.2702(2) 0.71695(15) 0.0389(10) Uani 1 1 d .
H11A H 1.1215 0.2303 0.7291 0.047 Uiso 1 1 calc R
C12 C 1.0006(5) 0.3203(2) 0.75349(14) 0.0355(9) Uani 1 1 d .
H12A H 1.0169 0.3131 0.7913 0.043 Uiso 1 1 calc R
C13 C 0.9151(5) 0.3811(2) 0.73641(14) 0.0309(8) Uani 1 1 d .
C14 C 0.8514(4) 0.4358(2) 0.77698(14) 0.0324(8) Uani 1 1 d .
C15 C 0.4568(5) 0.4333(3) 0.34175(18) 0.0470(11) Uani 1 1 d .
H15A H 0.5135 0.4400 0.3093 0.056 Uiso 1 1 calc R
C16 C 0.3230(6) 0.3924(3) 0.3401(2) 0.0636(14) Uani 1 1 d .
H16A H 0.2902 0.3708 0.3071 0.076 Uiso 1 1 calc R
C17 C 0.2384(7) 0.3838(4) 0.3872(3) 0.0758(17) Uani 1 1 d .
H17A H 0.1455 0.3574 0.3866 0.091 Uiso 1 1 calc R
C18 C 0.2906(7) 0.4139(4) 0.4350(2) 0.0711(15) Uani 1 1 d .
H18A H 0.2357 0.4078 0.4679 0.085 Uiso 1 1 calc R
C19 C 0.4257(5) 0.4534(3) 0.43371(19) 0.0526(12) Uani 1 1 d .
H19A H 0.4618 0.4744 0.4665 0.063 Uiso 1 1 calc R
C20 C 1.0082(5) 0.5462(3) 0.33130(18) 0.0474(11) Uani 1 1 d .
H20A H 0.9572 0.5249 0.3012 0.057 Uiso 1 1 calc R
C21 C 1.1597(6) 0.5676(4) 0.3254(2) 0.0620(14) Uani 1 1 d .
H21A H 1.2106 0.5619 0.2916 0.074 Uiso 1 1 calc R
C22 C 1.2349(6) 0.5973(3) 0.3697(2) 0.0598(13) Uani 1 1 d .
H22A H 1.3386 0.6113 0.3668 0.072 Uiso 1 1 calc R
C23 C 1.1575(6) 0.6062(3) 0.4178(2) 0.0605(14) Uani 1 1 d .
H23A H 1.2063 0.6275 0.4484 0.073 Uiso 1 1 calc R
C24 C 1.0076(5) 0.5836(3) 0.42115(18) 0.0502(11) Uani 1 1 d .
H24A H 0.9556 0.5886 0.4548 0.060 Uiso 1 1 calc R
C25 C 0.5815(6) 0.6789(3) 0.43102(19) 0.0502(11) Uani 1 1 d .
H25A H 0.5891 0.6887 0.3932 0.060 Uiso 1 1 calc R
C26 C 0.5137(9) 0.7312(3) 0.4642(3) 0.0779(18) Uani 1 1 d .
H26A H 0.4745 0.7748 0.4490 0.093 Uiso 1 1 calc R
C27 C 0.5046(10) 0.7189(3) 0.5181(3) 0.085(2) Uani 1 1 d .
H27A H 0.4581 0.7536 0.5414 0.102 Uiso 1 1 calc R
C28 C 0.5638(9) 0.6552(4) 0.5392(2) 0.083(2) Uani 1 1 d .
H28A H 0.5598 0.6456 0.5771 0.099 Uiso 1 1 calc R
C29 C 0.6284(7) 0.6061(3) 0.50384(17) 0.0549(13) Uani 1 1 d .
H29A H 0.6700 0.5627 0.5185 0.066 Uiso 1 1 calc R
C30 C 0.9724(9) 0.4977(4) 0.1498(3) 0.092(2) Uiso 1 1 d .
H30A H 0.9075 0.4603 0.1630 0.110 Uiso 1 1 calc R
C31 C 1.1018(9) 0.5138(4) 0.1795(3) 0.092(2) Uiso 1 1 d .
H31A H 1.1238 0.4885 0.2123 0.110 Uiso 1 1 calc R
C32 C 1.1972(11) 0.5666(4) 0.1610(3) 0.103(2) Uiso 1 1 d .
H32A H 1.2905 0.5764 0.1791 0.124 Uiso 1 1 calc R
C33 C 1.1565(10) 0.6054(5) 0.1157(3) 0.104(2) Uiso 1 1 d .
H33A H 1.2167 0.6453 0.1040 0.124 Uiso 1 1 calc R
C34 C 1.0258(8) 0.5859(4) 0.0870(3) 0.0849(19) Uiso 1 1 d .
H34A H 1.0006 0.6115 0.0548 0.102 Uiso 1 1 calc R
C35 C 0.6131(11) 0.8558(5) 0.3430(4) 0.109(3) Uiso 1 1 d .
H35A H 0.6355 0.8251 0.3131 0.131 Uiso 1 1 calc R
C36 C 0.4727(12) 0.8929(5) 0.3458(4) 0.121(3) Uiso 1 1 d .
H36A H 0.4028 0.8890 0.3165 0.145 Uiso 1 1 calc R
C37 C 0.4345(10) 0.9354(5) 0.3908(3) 0.107(2) Uiso 1 1 d .
H37A H 0.3369 0.9571 0.3944 0.129 Uiso 1 1 calc R
C38 C 0.5452(9) 0.9441(4) 0.4294(3) 0.090(2) Uiso 1 1 d .
H38A H 0.5243 0.9753 0.4592 0.109 Uiso 1 1 calc R
C39 C 0.6778(10) 0.9122(4) 0.4277(3) 0.104(2) Uiso 1 1 d .
H39A H 0.7498 0.9206 0.4559 0.125 Uiso 1 1 calc R
C40 C 1.5754(9) 0.2749(4) 0.7778(3) 0.090(2) Uiso 1 1 d .
H40A H 1.6361 0.3152 0.7884 0.109 Uiso 1 1 calc R
C41 C 1.5632(11) 0.2589(5) 0.7261(4) 0.112(3) Uiso 1 1 d .
H41A H 1.6113 0.2866 0.6984 0.134 Uiso 1 1 calc R
C42 C 1.4689(9) 0.1947(4) 0.7143(3) 0.091(2) Uiso 1 1 d .
H42A H 1.4552 0.1786 0.6780 0.109 Uiso 1 1 calc R
C43 C 1.4048(10) 0.1605(5) 0.7544(3) 0.097(2) Uiso 1 1 d .
H43A H 1.3471 0.1182 0.7463 0.116 Uiso 1 1 calc R
C44 C 1.4154(9) 0.1815(5) 0.8065(3) 0.094(2) Uiso 1 1 d .
H44A H 1.3601 0.1576 0.8345 0.113 Uiso 1 1 calc R

loop_
_atom_site_aniso_label
_atom_site_aniso_U_11
_atom_site_aniso_U_22
_atom_site_aniso_U_33
_atom_site_aniso_U_23
_atom_site_aniso_U_13
_atom_site_aniso_U_12
Cu1 0.0331(2) 0.0340(2) 0.02125(17) 0.00347(18) -0.00067(18) 0.0008(2)
O1 0.0449(14) 0.0320(14) 0.0228(10) 0.0011(9) -0.0027(11) 0.0055(13)
O2 0.0478(16) 0.0377(14) 0.0211(10) -0.0019(10) -0.0052(12) -0.0014(13)
O3 0.0531(16) 0.0404(16) 0.0308(12) -0.0036(11) 0.0019(13) 0.0128(15)
O4 0.0450(15) 0.0394(15) 0.0203(11) -0.0050(11) -0.0006(11) 0.0026(13)
N1 0.0340(16) 0.041(2) 0.0395(16) 0.0110(16) -0.0013(16) 0.0003(14)
N2 0.0374(17) 0.0418(19) 0.0301(16) 0.0023(13) -0.0018(13) 0.0005(15)
N3 0.0448(19) 0.043(2) 0.0321(16) -0.0036(14) 0.0010(14) 0.0058(17)
N4 0.052(2) 0.0358(17) 0.0245(14) 0.0007(14) -0.0014(15) 0.0153(15)
C1 0.0264(19) 0.034(2) 0.0217(14) 0.0027(13) -0.0001(13) -0.0040(15)
C2 0.0308(19) 0.0266(18) 0.0247(15) -0.0007(13) 0.0022(14) -0.0033(15)
C3 0.043(2) 0.036(2) 0.0188(15) -0.0079(14) 0.0011(15) -0.0028(18)
C4 0.045(2) 0.033(2) 0.0299(18) -0.0056(17) -0.0001(18) 0.0119(18)
C5 0.041(2) 0.031(2) 0.0248(16) -0.0023(14) 0.0025(15) 0.0005(17)
C6 0.037(2) 0.0285(19) 0.0215(15) -0.0045(14) 0.0030(14) 0.0028(17)
C7 0.0317(19) 0.0276(19) 0.0260(16) -0.0009(14) 0.0010(14) 0.0009(16)
C8 0.039(2) 0.0268(18) 0.0230(15) -0.0010(13) 0.0013(14) 0.0038(16)
C9 0.035(2) 0.0293(19) 0.0220(15) -0.0023(14) 0.0012(14) 0.0051(16)
C10 0.042(2) 0.033(2) 0.0246(16) -0.0015(14) 0.0021(15) 0.0088(17)
C11 0.047(2) 0.044(2) 0.0252(17) 0.0062(16) -0.0013(16) 0.014(2)
C12 0.044(2) 0.039(2) 0.0232(16) 0.0031(15) -0.0023(15) 0.0021(19)
C13 0.034(2) 0.037(2) 0.0219(15) -0.0012(14) 0.0015(14) 0.0027(17)
C14 0.0324(19) 0.039(2) 0.0258(16) -0.0051(15) 0.0020(14) -0.0019(18)
C15 0.043(2) 0.056(3) 0.042(2) 0.004(2) -0.0002(19) 0.000(2)
C16 0.057(3) 0.067(3) 0.067(3) -0.003(3) -0.002(3) -0.022(3)
C17 0.057(3) 0.086(4) 0.085(4) 0.008(4) 0.002(3) -0.032(3)
C18 0.062(3) 0.092(4) 0.059(3) 0.009(3) 0.018(3) -0.023(4)
C19 0.042(2) 0.070(3) 0.046(2) 0.013(2) 0.009(2) -0.007(2)
C20 0.040(2) 0.063(3) 0.039(2) 0.000(2) 0.0066(19) -0.001(2)
C21 0.047(3) 0.095(4) 0.044(2) 0.007(3) 0.009(2) 0.001(3)
C22 0.042(3) 0.070(3) 0.067(3) 0.014(3) 0.000(2) -0.008(3)
C23 0.052(3) 0.072(4) 0.058(3) -0.013(3) -0.012(2) -0.010(3)
C24 0.044(3) 0.067(3) 0.040(2) -0.004(2) -0.0034(19) 0.000(2)
C25 0.060(3) 0.039(2) 0.051(2) -0.004(2) -0.001(2) 0.007(2)
C26 0.106(5) 0.043(3) 0.084(4) -0.011(3) 0.008(4) 0.012(3)
C27 0.119(6) 0.060(4) 0.077(4) -0.018(3) 0.032(4) 0.020(4)
C28 0.125(6) 0.075(4) 0.048(3) -0.004(3) 0.020(3) 0.018(4)
C29 0.078(3) 0.058(3) 0.0289(19) -0.0017(19) 0.005(2) 0.015(3)

loop_
_atom_type_symbol
_atom_type_description
_atom_type_scat_dispersion_real
_atom_type_scat_dispersion_imag
_atom_type_scat_source
C C 0.0033 0.0016 'International Tables Vol C Tables 4.2.6.8 and 6.1.1.4'
H H 0.0000 0.0000 'International Tables Vol C Tables 4.2.6.8 and 6.1.1.4'
N N 0.0061 0.0033 'International Tables Vol C Tables 4.2.6.8 and 6.1.1.4'
O O 0.0106 0.0060 'International Tables Vol C Tables 4.2.6.8 and 6.1.1.4'
Cu Cu 0.3201 1.2651 'International Tables Vol C Tables 4.2.6.8 and 6.1.1.4'

loop_
_geom_angle_atom_site_label_1
_geom_angle_atom_site_label_2
_geom_angle_atom_site_label_3
_geom_angle
_geom_angle_site_symmetry_1
_geom_angle_site_symmetry_3
O4 Cu1 O1 176.10(11) 2_664 .
O4 Cu1 N1 91.00(12) 2_664 .
O1 Cu1 N1 89.30(12) . .
O4 Cu1 N2 92.62(12) 2_664 .
O1 Cu1 N2 88.13(12) . .
N1 Cu1 N2 164.12(14) . .
O4 Cu1 N3 88.30(11) 2_664 .
O1 Cu1 N3 87.81(11) . .
N1 Cu1 N3 99.16(13) . .
N2 Cu1 N3 96.40(13) . .
C1 O1 Cu1 113.05(19) . .
C14 O4 Cu1 123.1(3) . 2_665
C15 N1 C19 118.6(4) . .
C15 N1 Cu1 120.2(3) . .
C19 N1 Cu1 121.2(3) . .
C20 N2 C24 118.3(4) . .
C20 N2 Cu1 122.6(3) . .
C24 N2 Cu1 119.1(3) . .
C25 N3 C29 115.7(4) . .
C25 N3 Cu1 121.4(3) . .
C29 N3 Cu1 122.3(3) . .
C5 N4 C10 109.0(3) . .
C5 N4 H4 125.5 . .
C10 N4 H4 125.5 . .
C30 N5 C34 116.5(6) . .
C35 N6 C39 118.6(9) . .
C44 N7 C40 123.7(8) . .
O2 C1 O1 123.3(3) . .
O2 C1 C2 120.3(3) . .
O1 C1 C2 116.4(3) . .
C7 C2 C3 119.2(3) . .
C7 C2 C1 121.6(3) . .
C3 C2 C1 119.3(3) . .
C4 C3 C2 122.5(3) . .
C4 C3 H3A 118.7 . .
C2 C3 H3A 118.7 . .
C3 C4 C5 117.0(4) . .
C3 C4 H4A 121.5 . .
C5 C4 H4A 121.5 . .
N4 C5 C4 129.0(4) . .
N4 C5 C6 108.7(3) . .
C4 C5 C6 122.3(4) . .
C7 C6 C5 119.2(3) . .
C7 C6 C9 133.7(3) . .
C5 C6 C9 107.1(3) . .
C2 C7 C6 119.7(3) . .
C2 C7 H7A 120.1 . .
C6 C7 H7A 120.1 . .
C9 C8 C13 119.2(3) . .
C9 C8 H8A 120.4 . .
C13 C8 H8A 120.4 . .
C8 C9 C10 120.0(3) . .
C8 C9 C6 134.3(3) . .
C10 C9 C6 105.7(3) . .
N4 C10 C11 128.9(4) . .
N4 C10 C9 109.5(3) . .
C11 C10 C9 121.6(3) . .
C12 C11 C10 117.2(4) . .
C12 C11 H11A 121.4 . .
C10 C11 H11A 121.4 . .
C11 C12 C13 122.5(3) . .
C11 C12 H12A 118.7 . .
C13 C12 H12A 118.7 . .
C12 C13 C8 119.5(3) . .
C12 C13 C14 121.6(3) . .
C8 C13 C14 118.8(3) . .
O3 C14 O4 124.7(3) . .
O3 C14 C13 120.4(3) . .
O4 C14 C13 114.9(3) . .
N1 C15 C16 121.6(4) . .
N1 C15 H15A 119.2 . .
C16 C15 H15A 119.2 . .
C17 C16 C15 119.3(5) . .
C17 C16 H16A 120.4 . .
C15 C16 H16A 120.4 . .
C18 C17 C16 119.3(5) . .
C18 C17 H17A 120.4 . .
C16 C17 H17A 120.4 . .
C17 C18 C19 118.4(5) . .
C17 C18 H18A 120.8 . .
C19 C18 H18A 120.8 . .
N1 C19 C18 122.8(5) . .
N1 C19 H19A 118.6 . .
C18 C19 H19A 118.6 . .
N2 C20 C21 121.9(5) . .
N2 C20 H20A 119.0 . .
C21 C20 H20A 119.0 . .
C22 C21 C20 118.9(5) . .
C22 C21 H21A 120.5 . .
C20 C21 H21A 120.5 . .
C23 C22 C21 119.3(5) . .
C23 C22 H22A 120.4 . .
C21 C22 H22A 120.4 . .
C22 C23 C24 119.0(5) . .
C22 C23 H23A 120.5 . .
C24 C23 H23A 120.5 . .
N2 C24 C23 122.6(4) . .
N2 C24 H24A 118.7 . .
C23 C24 H24A 118.7 . .
N3 C25 C26 123.9(5) . .
N3 C25 H25A 118.1 . .
C26 C25 H25A 118.1 . .
C27 C26 C25 119.0(6) . .
C27 C26 H26A 120.5 . .
C25 C26 H26A 120.5 . .
C26 C27 C28 119.2(6) . .
C26 C27 H27A 120.4 . .
C28 C27 H27A 120.4 . .
C29 C28 C27 118.4(5) . .
C29 C28 H28A 120.8 . .
C27 C28 H28A 120.8 . .
N3 C29 C28 123.8(5) . .
N3 C29 H29A 118.1 . .
C28 C29 H29A 118.1 . .
N5 C30 C31 124.3(7) . .
N5 C30 H30A 117.8 . .
C31 C30 H30A 117.8 . .
C32 C31 C30 118.7(8) . .
C32 C31 H31A 120.6 . .
C30 C31 H31A 120.6 . .
C31 C32 C33 119.0(8) . .
C31 C32 H32A 120.5 . .
C33 C32 H32A 120.5 . .
C32 C33 C34 119.4(8) . .
C32 C33 H33A 120.3 . .
C34 C33 H33A 120.3 . .
N5 C34 C33 121.8(7) . .
N5 C34 H34A 119.1 . .
C33 C34 H34A 119.1 . .
N6 C35 C36 119.1(9) . .
N6 C35 H35A 120.5 . .
C36 C35 H35A 120.5 . .
C37 C36 C35 121.3(9) . .
C37 C36 H36A 119.3 . .
C35 C36 H36A 119.3 . .
C38 C37 C36 116.5(9) . .
C38 C37 H37A 121.8 . .
C36 C37 H37A 121.8 . .
C39 C38 C37 124.0(8) . .
C39 C38 H38A 118.0 . .
C37 C38 H38A 118.0 . .
C38 C39 N6 120.4(8) . .
C38 C39 H39A 119.8 . .
N6 C39 H39A 119.8 . .
C41 C40 N7 121.7(9) . .
C41 C40 H40A 119.1 . .
N7 C40 H40A 119.1 . .
C40 C41 C42 114.7(9) . .
C40 C41 H41A 122.7 . .
C42 C41 H41A 122.7 . .
C43 C42 C41 119.0(8) . .
C43 C42 H42A 120.5 . .
C41 C42 H42A 120.5 . .
C42 C43 C44 123.7(9) . .
C42 C43 H43A 118.2 . .
C44 C43 H43A 118.2 . .
N7 C44 C43 116.9(9) . .
N7 C44 H44A 121.5 . .
C43 C44 H44A 121.5 . .

loop_
_geom_bond_atom_site_label_1
_geom_bond_atom_site_label_2
_geom_bond_distance
_geom_bond_site_symmetry_2
Cu1 O4 1.955(2) 2_664
Cu1 O1 1.970(2) .
Cu1 N1 2.043(3) .
Cu1 N2 2.056(3) .
Cu1 N3 2.352(3) .
O1 C1 1.279(5) .
O2 C1 1.244(4) .
O3 C14 1.228(5) .
O4 C14 1.292(4) .
O4 Cu1 1.956(2) 2_665
N1 C15 1.326(5) .
N1 C19 1.331(5) .
N2 C20 1.333(5) .
N2 C24 1.337(5) .
N3 C25 1.317(6) .
N3 C29 1.343(5) .
N4 C5 1.375(5) .
N4 C10 1.383(5) .
N4 H4 0.8700 .
N5 C30 1.312(8) .
N5 C34 1.354(9) .
N6 C35 1.341(11) .
N6 C39 1.417(10) .
N7 C44 1.268(10) .
N7 C40 1.347(10) .
C1 C2 1.495(5) .
C2 C7 1.391(5) .
C2 C3 1.424(5) .
C3 C4 1.380(6) .
C3 H3A 0.9400 .
C4 C5 1.401(5) .
C4 H4A 0.9400 .
C5 C6 1.412(5) .
C6 C7 1.403(5) .
C6 C9 1.450(4) .
C7 H7A 0.9400 .
C8 C9 1.385(5) .
C8 C13 1.405(5) .
C8 H8A 0.9400 .
C9 C10 1.408(5) .
C10 C11 1.402(5) .
C11 C12 1.381(6) .
C11 H11A 0.9400 .
C12 C13 1.398(6) .
C12 H12A 0.9400 .
C13 C14 1.509(5) .
C15 C16 1.382(7) .
C15 H15A 0.9400 .
C16 C17 1.371(8) .
C16 H16A 0.9400 .
C17 C18 1.363(8) .
C17 H17A 0.9400 .
C18 C19 1.378(8) .
C18 H18A 0.9400 .
C19 H19A 0.9400 .
C20 C21 1.380(7) .
C20 H20A 0.9400 .
C21 C22 1.371(7) .
C21 H21A 0.9400 .
C22 C23 1.362(7) .
C22 H22A 0.9400 .
C23 C24 1.368(7) .
C23 H23A 0.9400 .
C24 H24A 0.9400 .
C25 C26 1.381(7) .
C25 H25A 0.9400 .
C26 C27 1.334(8) .
C26 H26A 0.9400 .
C27 C28 1.370(9) .
C27 H27A 0.9400 .
C28 C29 1.363(7) .
C28 H28A 0.9400 .
C29 H29A 0.9400 .
C30 C31 1.370(10) .
C30 H30A 0.9400 .
C31 C32 1.349(10) .
C31 H31A 0.9400 .
C32 C33 1.356(10) .
C32 H32A 0.9400 .
C33 C34 1.379(10) .
C33 H33A 0.9400 .
C34 H34A 0.9400 .
C35 C36 1.397(12) .
C35 H35A 0.9400 .
C36 C37 1.380(11) .
C36 H36A 0.9400 .
C37 C38 1.355(10) .
C37 H37A 0.9400 .
C38 C39 1.291(10) .
C38 H38A 0.9400 .
C39 H39A 0.9400 .
C40 C41 1.297(11) .
C40 H40A 0.9400 .
C41 C42 1.458(12) .
C41 H41A 0.9400 .
C42 C43 1.284(10) .
C42 H42A 0.9400 .
C43 C44 1.330(9) .
C43 H43A 0.9400 .
C44 H44A 0.9400 .

loop_
_geom_torsion_atom_site_label_1
_geom_torsion_atom_site_label_2
_geom_torsion_atom_site_label_3
_geom_torsion_atom_site_label_4
_geom_torsion
_geom_torsion_site_symmetry_1
O4 Cu1 O1 C1 171.0(17) 2_664
N1 Cu1 O1 C1 76.5(3) .
N2 Cu1 O1 C1 -87.9(3) .
N3 Cu1 O1 C1 175.7(3) .
O4 Cu1 N1 C15 53.0(3) 2_664
O1 Cu1 N1 C15 -130.9(3) .
N2 Cu1 N1 C15 -50.3(6) .
N3 Cu1 N1 C15 141.4(3) .
O4 Cu1 N1 C19 -128.1(3) 2_664
O1 Cu1 N1 C19 48.1(3) .
N2 Cu1 N1 C19 128.7(5) .
N3 Cu1 N1 C19 -39.6(4) .
O4 Cu1 N2 C20 -57.9(4) 2_664
O1 Cu1 N2 C20 125.9(4) .
N1 Cu1 N2 C20 45.1(7) .
N3 Cu1 N2 C20 -146.5(4) .
O4 Cu1 N2 C24 124.8(3) 2_664
O1 Cu1 N2 C24 -51.3(3) .
N1 Cu1 N2 C24 -132.2(5) .
N3 Cu1 N2 C24 36.3(4) .
O4 Cu1 N3 C25 -3.3(4) 2_664
O1 Cu1 N3 C25 177.0(4) .
N1 Cu1 N3 C25 -94.0(4) .
N2 Cu1 N3 C25 89.1(4) .
O4 Cu1 N3 C29 167.4(4) 2_664
O1 Cu1 N3 C29 -12.2(4) .
N1 Cu1 N3 C29 76.7(4) .
N2 Cu1 N3 C29 -100.1(4) .
Cu1 O1 C1 O2 -5.7(5) .
Cu1 O1 C1 C2 174.8(2) .
O2 C1 C2 C7 -166.6(3) .
O1 C1 C2 C7 12.9(5) .
O2 C1 C2 C3 13.2(5) .
O1 C1 C2 C3 -167.3(3) .
C7 C2 C3 C4 -3.4(6) .
C1 C2 C3 C4 176.8(4) .
C2 C3 C4 C5 2.8(6) .
C10 N4 C5 C4 -179.0(5) .
C10 N4 C5 C6 0.7(4) .
C3 C4 C5 N4 179.5(4) .
C3 C4 C5 C6 -0.2(6) .
N4 C5 C6 C7 178.6(4) .
C4 C5 C6 C7 -1.7(6) .
N4 C5 C6 C9 -1.1(5) .
C4 C5 C6 C9 178.6(4) .
C3 C2 C7 C6 1.4(6) .
C1 C2 C7 C6 -178.8(3) .
C5 C6 C7 C2 1.0(6) .
C9 C6 C7 C2 -179.3(4) .
C13 C8 C9 C10 -0.7(6) .
C13 C8 C9 C6 -178.1(4) .
C7 C6 C9 C8 -0.9(9) .
C5 C6 C9 C8 178.8(4) .
C7 C6 C9 C10 -178.5(4) .
C5 C6 C9 C10 1.2(5) .
C5 N4 C10 C11 180.0(5) .
C5 N4 C10 C9 0.1(5) .
C8 C9 C10 N4 -178.8(4) .
C6 C9 C10 N4 -0.8(5) .
C8 C9 C10 C11 1.3(6) .
C6 C9 C10 C11 179.3(4) .
N4 C10 C11 C12 -180.0(4) .
C9 C10 C11 C12 -0.1(7) .
C10 C11 C12 C13 -1.8(7) .
C11 C12 C13 C8 2.4(6) .
C11 C12 C13 C14 -179.0(4) .
C9 C8 C13 C12 -1.1(6) .
C9 C8 C13 C14 -179.8(4) .
Cu1 O4 C14 O3 -0.9(6) 2_665
Cu1 O4 C14 C13 179.7(2) 2_665
C12 C13 C14 O3 172.1(4) .
C8 C13 C14 O3 -9.3(6) .
C12 C13 C14 O4 -8.6(6) .
C8 C13 C14 O4 170.1(3) .
C19 N1 C15 C16 -0.1(7) .
Cu1 N1 C15 C16 178.9(4) .
N1 C15 C16 C17 1.3(9) .
C15 C16 C17 C18 -1.9(10) .
C16 C17 C18 C19 1.4(10) .
C15 N1 C19 C18 -0.4(7) .
Cu1 N1 C19 C18 -179.4(4) .
C17 C18 C19 N1 -0.2(9) .
C24 N2 C20 C21 -1.5(7) .
Cu1 N2 C20 C21 -178.8(4) .
N2 C20 C21 C22 1.3(8) .
C20 C21 C22 C23 -1.3(9) .
C21 C22 C23 C24 1.5(9) .
C20 N2 C24 C23 1.8(7) .
Cu1 N2 C24 C23 179.2(4) .
C22 C23 C24 N2 -1.8(9) .
C29 N3 C25 C26 -2.7(8) .
Cu1 N3 C25 C26 168.6(5) .
N3 C25 C26 C27 1.3(10) .
C25 C26 C27 C28 0.5(12) .
C26 C27 C28 C29 -0.8(12) .
C25 N3 C29 C28 2.4(8) .
Cu1 N3 C29 C28 -168.8(5) .
C27 C28 C29 N3 -0.7(11) .
C34 N5 C30 C31 -2.1(11) .
N5 C30 C31 C32 -0.7(12) .
C30 C31 C32 C33 4.5(12) .
C31 C32 C33 C34 -5.6(12) .
C30 N5 C34 C33 0.9(10) .
C32 C33 C34 N5 2.9(12) .
C39 N6 C35 C36 -1.0(14) .
N6 C35 C36 C37 -3.2(14) .
C35 C36 C37 C38 5.6(13) .
C36 C37 C38 C39 -4.0(13) .
C37 C38 C39 N6 -0.1(13) .
C35 N6 C39 C38 2.7(13) .
C44 N7 C40 C41 -2.3(14) .
N7 C40 C41 C42 -1.1(13) .
C40 C41 C42 C43 1.2(13) .
C41 C42 C43 C44 2.1(13) .
C40 N7 C44 C43 5.5(13) .
C42 C43 C44 N7 -5.3(13) .
